data_1008450
loop_
_publ_author_name
'Alonso, J A'
'Rasines, I'
'Soubeyroux, J L'

_publ_section_title
;
Tristrontium dialuminium hexaoxide: An intricate superstructure of
perovskite
;
_journal_coden_ASTM INOCAJ
_journal_name_full 'Inorganic Chemistry'
_journal_page_first 4768
_journal_page_last 4771
_journal_paper_doi 10.1021/ic00348a035
_journal_volume 29
_journal_year 1990
_chemical_formula_structural 'Sr9 (Al6 O18)'
_chemical_formula_sum 'Al6 O18 Sr9'
_chemical_name_systematic 'Tristrontium cyclo-hexaaluminate'
_space_group_IT_number 205
_symmetry_cell_setting cubic
_symmetry_Int_Tables_number 205
_symmetry_space_group_name_Hall '-P 2ac 2ab 3'
_symmetry_space_group_name_H-M 'P a -3'
_cell_angle_alpha 90
_cell_angle_beta 90
_cell_angle_gamma 90
_cell_formula_units_Z 8
_cell_length_a 15.8476(2)
_cell_length_b 15.8476(2)
_cell_length_c 15.8476(2)
_cell_volume 3980.1
_refine_ls_R_factor_all 0.0329
_cod_database_code 1008450

loop_
_symmetry_equiv_pos_as_xyz
x,y,z
1/2+x,1/2-y,-z
-x,1/2+y,1/2-z
1/2-x,-y,1/2+z
y,z,x
1/2-y,-z,1/2+x
1/2+y,1/2-z,-x
-y,1/2+z,1/2-x
z,x,y
-z,1/2+x,1/2-y
1/2-z,-x,1/2+y
1/2+z,1/2-x,-y
-x,-y,-z
1/2-x,1/2+y,z
x,1/2-y,1/2+z
1/2+x,y,1/2-z
-y,-z,-x
1/2+y,z,1/2-x
1/2-y,1/2+z,x
y,1/2-z,1/2+x
-z,-x,-y
z,1/2-x,1/2+y
1/2+z,x,1/2-y
1/2-z,1/2+x,y

loop_
_atom_site_label
_atom_site_type_symbol
_atom_site_symmetry_multiplicity
_atom_site_Wyckoff_symbol
_atom_site_fract_x
_atom_site_fract_y
_atom_site_fract_z
_atom_site_occupancy
_atom_site_attached_hydrogens
_atom_site_calc_flag
Sr1 Sr2+ 4 a 0. 0. 0. 1. 0 d
Sr2 Sr2+ 4 b 0.5 0. 0. 1. 0 d
Sr3 Sr2+ 8 c 0.2521(3) 0.2521(3) 0.2521(3) 1. 0 d
Sr4 Sr2+ 8 c 0.3765(4) 0.3765(4) 0.3764(4) 1. 0 d
Sr5 Sr2+ 24 d 0.1345(3) 0.3745(3) 0.1332(4) 1. 0 d
Sr6 Sr2+ 24 d 0.3793(4) 0.3852(3) 0.1242(3) 1. 0 d
Al1 Al3+ 24 d 0.2520(5) 0.0164(8) 0.0184(8) 1. 0 d
Al2 Al3+ 24 d 0.2392(7) 0.2345(7) 0.0041(6) 1. 0 d
O1 O2- 24 d 0.2631(4) 0.1257(7) 0.0032(4) 1. 0 d
O2 O2- 24 d 0.4930(4) 0.1275(6) 0.2448(4) 1. 0 d
O3 O2- 24 d 0.2697(4) 0.2762(4) 0.1001(4) 1. 0 d
O4 O2- 24 d 0.2352(4) 0.4065(3) 0.2804(4) 1. 0 d
O5 O2- 24 d 0.3458(4) -0.0261(4) -0.0188(5) 1. 0 d
O6 O2- 24 d 0.1544(4) -0.0175(4) -0.0177(4) 1. 0 d

loop_
_atom_type_symbol
_atom_type_oxidation_number
Sr2+ 2.000
Al3+ 3.000
O2- -2.000
